data_9001233
loop_
_publ_author_name
'Hughes J M'
'Cameron M'
'Crowley K D'

_publ_section_title
;
 Structural variations in natural F, OH, and Cl apatites
 Locality: Holly Springs, Georgia, USA
;
_journal_name_full 'American Mineralogist'
_journal_page_first 870
_journal_page_last 876
_journal_volume 74
_journal_year 1989
_chemical_formula_sum 'Ca5 H O13 P3'
_chemical_name_mineral Hydroxylapatite
_space_group_IT_number 176
_symmetry_space_group_name_Hall '-P 6c'
_symmetry_space_group_name_H-M 'P 63/m'
_cell_angle_alpha 90
_cell_angle_beta 90
_cell_angle_gamma 120
_cell_length_a 9.4166
_cell_length_b 9.4166
_cell_length_c 6.8745
_cell_formula_units_Z 2
_cell_volume 527.910
_cod_original_formula_sum 'Ca5 P3 O13 H'
_cod_database_code 9001233

loop_
_symmetry_equiv_pos_as_xyz
x,y,z
-x+y,-x,1/2-z
x-y,x,1/2+z
y,-x+y,-z
-y,x-y,z
x,y,1/2-z
-x,-y,1/2+z
x-y,x,-z
-x+y,-x,z
-y,x-y,1/2-z
y,-x+y,1/2+z
-x,-y,-z

loop_
_atom_site_aniso_label
_atom_site_aniso_U_11
_atom_site_aniso_U_22
_atom_site_aniso_U_33
_atom_site_aniso_U_12
_atom_site_aniso_U_13
_atom_site_aniso_U_23
Ca1 0.01375 0.01375 0.00790 0.00687 0.00000 0.00000
Ca2 0.01038 0.01189 0.00998 0.00526 0.00000 0.00000
P 0.00751 0.00842 0.00814 0.00428 0.00000 0.00000
O1 0.01213 0.01482 0.01413 0.00910 0.00000 0.00000
O2 0.01179 0.01044 0.02514 0.00539 0.00000 0.00000
O3 0.01685 0.03234 0.01676 0.01701 -0.00710 -0.01164
O(H) 0.01011 0.01011 0.02873 0.00505 0.00000 0.00000

loop_
_atom_site_label
_atom_site_fract_x
_atom_site_fract_y
_atom_site_fract_z
_atom_site_occupancy
_atom_site_U_iso_or_equiv
Ca1 0.66667 0.33333 0.00144 1.00000 ?
Ca2 -0.00657 0.24706 0.25000 1.00000 ?
P 0.36860 0.39866 0.25000 1.00000 ?
O1 0.48500 0.32890 0.25000 1.00000 ?
O2 0.46490 0.58710 0.25000 1.00000 ?
O3 0.25800 0.34350 0.07030 1.00000 ?
O(H) 0.00000 0.00000 0.19790 0.50000 ?
H 0.00000 0.00000 0.04000 0.50000 0.04179

loop_
_cod_related_entry_id
_cod_related_entry_database
_cod_related_entry_code
1 AMCSD 0001257
2 AMCSD 0001260

loop_
_[local]_alternative_name_id
_[local]_alternative_name_type
_[local]_alternative_name_source
_[local]_alternative_name_source_id
_[local]_alternative_name_value
1 mineral AMCSD 0001257 "Hydroxylapatite"
2 mineral AMCSD 0001260 "Apatite-(CaOH)"

_database_code_amcsd 0001257
